data_1551520
loop_
_publ_author_name
'Yu, Ping'
'Deng, Jungang'
'Cai, Jinhua'
'Zhang, Zhenlei'
'Zhang, Juzheng'
'Hamid Khan, Muhammad'
'Liang, Hong'
'Yang, Feng'

_publ_section_title
;
 Anticancer and biological properties of a Zn-2,6-diacetylpyridine
 bis(thiosemicarbazone) complex.
;
_journal_issue 8
_journal_name_full 'Metallomics : integrated biometal science'
_journal_page_first 1372
_journal_page_last 1386
_journal_paper_doi 10.1039/c9mt00124g
_journal_volume 11
_journal_year 2019
_chemical_formula_moiety 'C23 H21 Cl N7 S2 Zn, Cl'
_chemical_formula_sum 'C23 H23 Cl2 N7 S2 Zn'
_chemical_formula_weight 597.87
_space_group_crystal_system monoclinic
_space_group_IT_number 13
_space_group_name_Hall '-P 2yc'
_space_group_name_H-M_alt 'P 1 2/c 1'
_symmetry_space_group_name_Hall '-P 2yc'
_symmetry_space_group_name_H-M 'P 1 2/c 1'
_atom_sites_solution_hydrogens geom
_atom_sites_solution_primary direct
_atom_sites_solution_secondary difmap
_audit_creation_date 2017-09-17
_audit_creation_method
;
Olex2 1.2
(compiled 2016.02.19 svn.r3266 for OlexSys, GUI svn.r5155)
;
_audit_update_record
;
2017-09-17 deposited with the CCDC.    2019-06-17 downloaded from the CCDC.
;
_cell_angle_alpha 90.00
_cell_angle_beta 105.71(3)
_cell_angle_gamma 90.00
_cell_formula_units_Z 4
_cell_length_a 20.55(3)
_cell_length_b 7.366(12)
_cell_length_c 17.52(3)
_cell_measurement_reflns_used 2552
_cell_measurement_temperature 296.15
_cell_measurement_theta_max 21.94
_cell_measurement_theta_min 2.42
_cell_volume 2553(7)
_computing_cell_refinement 'SAINT v8.27A (Bruker, 2012)'
_computing_data_reduction 'SAINT v8.27A (Bruker, 2012)'
_computing_molecular_graphics 'Olex2 (Dolomanov et al., 2009)'
_computing_publication_material 'Olex2 (Dolomanov et al., 2009)'
_computing_structure_refinement 'XL (Sheldrick, 2008)'
_computing_structure_solution 'XS (Sheldrick, 2008)'
_diffrn_ambient_temperature 296.15
_diffrn_measured_fraction_theta_full 0.977
_diffrn_measured_fraction_theta_max 0.977
_diffrn_measurement_device_type 'Bruker APEX-II CCD'
_diffrn_measurement_method '\f and \w scans'
_diffrn_radiation_monochromator graphite
_diffrn_radiation_type MoK\a
_diffrn_radiation_wavelength 0.71073
_diffrn_reflns_av_R_equivalents 0.0966
_diffrn_reflns_av_unetI/netI 0.0853
_diffrn_reflns_limit_h_max 25
_diffrn_reflns_limit_h_min -22
_diffrn_reflns_limit_k_max 9
_diffrn_reflns_limit_k_min -9
_diffrn_reflns_limit_l_max 20
_diffrn_reflns_limit_l_min -21
_diffrn_reflns_number 22246
_diffrn_reflns_theta_full 26.54
_diffrn_reflns_theta_max 26.54
_diffrn_reflns_theta_min 1.03
_diffrn_source 'fine-focus sealed tube'
_diffrn_standards_number 0
_exptl_absorpt_coefficient_mu 1.363
_exptl_absorpt_correction_T_max 0.8321
_exptl_absorpt_correction_T_min 0.7243
_exptl_absorpt_correction_type none
_exptl_crystal_colour 'yellowish yellow'
_exptl_crystal_colour_modifier yellowish
_exptl_crystal_colour_primary yellow
_exptl_crystal_density_diffrn 1.556
_exptl_crystal_density_method 'not measured'
_exptl_crystal_description block
_exptl_crystal_F_000 1224
_exptl_crystal_size_max 0.2
_exptl_crystal_size_mid 0.17
_exptl_crystal_size_min 0.1
_refine_diff_density_max 0.657
_refine_diff_density_min -0.611
_refine_diff_density_rms 0.100
_refine_ls_extinction_method none
_refine_ls_goodness_of_fit_ref 0.973
_refine_ls_hydrogen_treatment constr
_refine_ls_matrix_type full
_refine_ls_number_parameters 319
_refine_ls_number_reflns 5200
_refine_ls_number_restraints 0
_refine_ls_restrained_S_all 0.973
_refine_ls_R_factor_all 0.0998
_refine_ls_R_factor_gt 0.0517
_refine_ls_shift/su_max 0.001
_refine_ls_shift/su_mean 0.000
_refine_ls_structure_factor_coef Fsqd
_refine_ls_weighting_details 'calc w=1/[\s^2^(Fo^2^)+(0.0936P)^2^+0.0000P] where P=(Fo^2^+2Fc^2^)/3'
_refine_ls_weighting_scheme calc
_refine_ls_wR_factor_gt 0.1338
_refine_ls_wR_factor_ref 0.1690
_reflns_number_gt 3154
_reflns_number_total 5200
_reflns_threshold_expression >2sigma(I)
_cod_data_source_file c9mt00124g2.cif
_cod_data_source_block aaaa
_cod_depositor_comments 'Adding full bibliography for 1551516--1551520.cif.'
_cod_original_cell_volume 2552(7)
_cod_database_code 1551520
_olex2_refinement_description
;
1. Fixed Uiso
 At 1.2 times of:
  All C(H) groups, All N(H) groups
 At 1.5 times of:
  All C(H,H,H) groups
2.a Aromatic/amide H refined with riding coordinates:
 N4(H4), N7(H7), C14(H14), C15(H15), C16(H16), C19(H19), C20(H20), C21(H21),
 C23(H23), C24(H24), C25(H25), C28(H28), C30(H30), C35(H35), C37(H37)
2.b Idealised Me refined as rotating group:
 C10(H10A,H10B,H10C), C36(H36A,H36B,H36C)
;
_olex2_submission_special_instructions 'No special instructions were received'

loop_
_space_group_symop_id
_space_group_symop_operation_xyz
1 'x, y, z'
2 '-x, y, -z+1/2'
3 '-x, -y, -z'
4 'x, -y, z-1/2'

loop_
_atom_site_label
_atom_site_type_symbol
_atom_site_fract_x
_atom_site_fract_y
_atom_site_fract_z
_atom_site_U_iso_or_equiv
_atom_site_adp_type
_atom_site_occupancy
_atom_site_calc_flag
_atom_site_site_symmetry_order
_atom_site_refinement_flags_posn
_atom_site_refinement_flags_adp
_atom_site_refinement_flags_occupancy
Zn1 Zn 0.28701(3) 0.46516(8) 0.50126(3) 0.0350(2) Uani 1 d 1 . . .
S2 S 0.25267(6) 0.23811(19) 0.58560(8) 0.0416(3) Uani 1 d 1 . . .
Cl1 Cl 0.36937(6) 0.66375(19) 0.56930(8) 0.0486(4) Uani 1 d 1 . . .
S4 S 0.19277(6) 0.6640(2) 0.53645(8) 0.0456(4) Uani 1 d 1 . . .
Cl2 Cl 0.5000 0.0007(3) 0.7500 0.0511(5) Uani 1 d 2 S T P
Cl3 Cl 0.0000 0.6554(4) 0.2500 0.0709(7) Uani 1 d 2 S T P
N4 N 0.0644(2) 0.6690(6) 0.4410(3) 0.0447(11) Uani 1 d 1 . . .
H4 H 0.0403 0.6569 0.3928 0.054 Uiso 1 calc 1 R . .
N2 N 0.20940(19) 0.5251(5) 0.3865(2) 0.0336(9) Uani 1 d 1 . . .
N5 N 0.3747(2) 0.2356(6) 0.5348(2) 0.0401(10) Uani 1 d 1 . . .
N6 N 0.3851(2) 0.1610(6) 0.6091(2) 0.0410(10) Uani 1 d 1 . . .
N7 N 0.3396(2) 0.0604(6) 0.7052(3) 0.0437(11) Uani 1 d 1 . . .
H7 H 0.3791 0.0130 0.7228 0.052 Uiso 1 calc 1 R . .
C6 C 0.2977(2) 0.4506(6) 0.3300(3) 0.0335(11) Uani 1 d 1 . . .
N1 N 0.33160(19) 0.4045(5) 0.4048(2) 0.0304(9) Uani 1 d 1 . . .
C8 C 0.2947(2) 0.0382(6) 0.7542(3) 0.0348(11) Uani 1 d 1 . . .
C9 C 0.1305(2) 0.6346(6) 0.4527(3) 0.0326(11) Uani 1 d 1 . . .
C10 C 0.1791(3) 0.5410(8) 0.2396(3) 0.0463(13) Uani 1 d 1 . . .
H10A H 0.1414 0.4590 0.2308 0.069 Uiso 1 calc 1 GR . .
H10B H 0.2030 0.5207 0.2003 0.069 Uiso 1 calc 1 GR . .
H10C H 0.1629 0.6638 0.2359 0.069 Uiso 1 calc 1 GR . .
N3 N 0.14410(19) 0.5742(5) 0.3832(2) 0.0358(9) Uani 1 d 1 . . .
C12 C 0.3277(2) 0.1461(7) 0.6351(3) 0.0384(12) Uani 1 d 1 . . .
C13 C 0.4226(2) 0.2633(7) 0.5024(3) 0.0372(11) Uani 1 d 1 . . .
C14 C 0.2798(3) 0.0523(7) 0.8871(3) 0.0473(13) Uani 1 d 1 . . .
H14 H 0.2969 0.0761 0.9410 0.057 Uiso 1 calc 1 R . .
C15 C 0.3286(3) 0.4429(7) 0.2678(3) 0.0437(13) Uani 1 d 1 . . .
H15 H 0.3048 0.4735 0.2163 0.052 Uiso 1 calc 1 R . .
C16 C 0.4296(3) 0.3349(7) 0.3612(3) 0.0407(12) Uani 1 d 1 . . .
H16 H 0.4742 0.2955 0.3728 0.049 Uiso 1 calc 1 R . .
C17 C 0.2258(2) 0.5087(6) 0.3206(3) 0.0339(11) Uani 1 d 1 . . .
C18 C 0.3953(2) 0.3411(6) 0.4200(3) 0.0339(11) Uani 1 d 1 . . .
C19 C 0.3955(3) 0.3886(8) 0.2852(3) 0.0464(13) Uani 1 d 1 . . .
H19 H 0.4177 0.3882 0.2454 0.056 Uiso 1 calc 1 R . .
C20 C 0.1889(3) -0.0437(8) 0.7772(4) 0.0562(16) Uani 1 d 1 . . .
H20 H 0.1443 -0.0817 0.7583 0.067 Uiso 1 calc 1 R . .
C21 C 0.2292(3) -0.0253(7) 0.7246(3) 0.0452(13) Uani 1 d 1 . . .
H21 H 0.2124 -0.0548 0.6712 0.054 Uiso 1 calc 1 R . .
C22 C 0.0279(3) 0.7218(7) 0.4950(3) 0.0428(12) Uani 1 d 1 . . .
C23 C 0.3199(3) 0.0753(7) 0.8357(3) 0.0423(13) Uani 1 d 1 . . .
H23 H 0.3641 0.1159 0.8554 0.051 Uiso 1 calc 1 R . .
C24 C -0.0370(3) 0.7902(8) 0.4623(4) 0.0560(15) Uani 1 d 1 . . .
H24 H -0.0541 0.7986 0.4075 0.067 Uiso 1 calc 1 R . .
C25 C -0.0516(3) 0.8308(9) 0.5930(4) 0.0659(18) Uani 1 d 1 . . .
H25 H -0.0778 0.8693 0.6257 0.079 Uiso 1 calc 1 R . .
C28 C 0.2152(3) -0.0055(8) 0.8578(4) 0.0563(16) Uani 1 d 1 . . .
H28 H 0.1879 -0.0199 0.8920 0.068 Uiso 1 calc 1 R . .
C30 C 0.0502(3) 0.7012(9) 0.5768(4) 0.0597(17) Uani 1 d 1 . . .
H30 H 0.0919 0.6475 0.5994 0.072 Uiso 1 calc 1 R . .
C35 C 0.0110(3) 0.7596(10) 0.6252(4) 0.0666(18) Uani 1 d 1 . . .
H35 H 0.0276 0.7500 0.6800 0.080 Uiso 1 calc 1 R . .
C36 C 0.4959(2) 0.2295(8) 0.5406(3) 0.0524(15) Uani 1 d 1 . . .
H36A H 0.5122 0.3163 0.5823 0.079 Uiso 1 calc 1 GR . .
H36B H 0.5208 0.2415 0.5018 0.079 Uiso 1 calc 1 GR . .
H36C H 0.5016 0.1091 0.5624 0.079 Uiso 1 calc 1 GR . .
C37 C -0.0760(3) 0.8458(9) 0.5115(5) 0.0663(19) Uani 1 d 1 . . .
H37 H -0.1189 0.8935 0.4895 0.080 Uiso 1 calc 1 R . .

loop_
_atom_site_aniso_label
_atom_site_aniso_U_11
_atom_site_aniso_U_22
_atom_site_aniso_U_33
_atom_site_aniso_U_23
_atom_site_aniso_U_13
_atom_site_aniso_U_12
Zn1 0.0309(3) 0.0479(3) 0.0255(3) -0.0002(2) 0.0065(2) 0.0006(3)
S2 0.0288(7) 0.0591(8) 0.0373(7) 0.0097(6) 0.0095(6) 0.0039(6)
Cl1 0.0391(7) 0.0622(8) 0.0414(8) -0.0100(6) 0.0056(6) -0.0076(6)
S4 0.0326(7) 0.0685(9) 0.0327(7) -0.0102(6) 0.0039(6) 0.0078(6)
Cl2 0.0292(10) 0.0710(13) 0.0471(12) 0.000 0.0001(9) 0.000
Cl3 0.0478(13) 0.119(2) 0.0374(12) 0.000 -0.0034(10) 0.000
N4 0.030(2) 0.067(3) 0.034(2) 0.000(2) 0.0025(19) 0.009(2)
N2 0.033(2) 0.038(2) 0.030(2) -0.0039(17) 0.0077(19) -0.0004(17)
N5 0.036(2) 0.053(3) 0.033(2) 0.007(2) 0.0124(19) 0.003(2)
N6 0.036(2) 0.056(3) 0.035(2) 0.010(2) 0.016(2) 0.0056(19)
N7 0.035(2) 0.060(3) 0.038(3) 0.017(2) 0.013(2) 0.009(2)
C6 0.038(3) 0.037(2) 0.027(3) -0.002(2) 0.011(2) -0.004(2)
N1 0.031(2) 0.037(2) 0.025(2) -0.0035(16) 0.0097(18) 0.0011(17)
C8 0.033(3) 0.038(3) 0.037(3) 0.008(2) 0.016(2) 0.000(2)
C9 0.032(3) 0.038(3) 0.027(3) 0.002(2) 0.008(2) 0.002(2)
C10 0.044(3) 0.070(4) 0.025(3) -0.001(2) 0.008(2) 0.001(3)
N3 0.031(2) 0.051(2) 0.029(2) -0.0001(18) 0.0126(19) 0.0033(18)
C12 0.034(3) 0.046(3) 0.034(3) 0.002(2) 0.009(2) 0.002(2)
C13 0.028(3) 0.051(3) 0.033(3) -0.003(2) 0.009(2) 0.001(2)
C14 0.063(4) 0.048(3) 0.036(3) 0.003(2) 0.021(3) 0.001(3)
C15 0.053(4) 0.051(3) 0.028(3) 0.000(2) 0.014(3) 0.004(3)
C16 0.038(3) 0.049(3) 0.040(3) -0.002(2) 0.019(2) -0.001(2)
C17 0.039(3) 0.032(2) 0.031(3) -0.0042(19) 0.010(2) -0.005(2)
C18 0.032(3) 0.039(3) 0.032(3) -0.005(2) 0.010(2) -0.005(2)
C19 0.053(3) 0.063(3) 0.032(3) -0.002(2) 0.027(3) 0.003(3)
C20 0.037(3) 0.063(4) 0.073(5) 0.001(3) 0.022(3) -0.011(3)
C21 0.042(3) 0.053(3) 0.039(3) -0.005(2) 0.009(3) -0.009(2)
C22 0.035(3) 0.049(3) 0.046(3) 0.003(2) 0.013(2) 0.007(2)
C23 0.042(3) 0.047(3) 0.036(3) 0.007(2) 0.006(3) 0.000(2)
C24 0.035(3) 0.061(4) 0.067(4) -0.003(3) 0.005(3) 0.001(3)
C25 0.050(4) 0.080(5) 0.079(5) -0.007(4) 0.038(4) 0.005(3)
C28 0.064(4) 0.052(3) 0.063(4) 0.008(3) 0.035(4) 0.003(3)
C30 0.050(4) 0.088(5) 0.046(4) 0.004(3) 0.021(3) 0.015(3)
C35 0.057(4) 0.098(5) 0.051(4) 0.003(3) 0.025(3) 0.008(4)
C36 0.032(3) 0.080(4) 0.046(3) 0.009(3) 0.013(3) 0.007(3)
C37 0.034(3) 0.070(4) 0.095(6) -0.011(4) 0.017(4) 0.007(3)

loop_
_atom_type_symbol
_atom_type_description
_atom_type_scat_dispersion_real
_atom_type_scat_dispersion_imag
_atom_type_scat_source
C C 0.0033 0.0016 'International Tables Vol C Tables 4.2.6.8 and 6.1.1.4'
H H 0.0000 0.0000 'International Tables Vol C Tables 4.2.6.8 and 6.1.1.4'
Cl Cl 0.1484 0.1585 'International Tables Vol C Tables 4.2.6.8 and 6.1.1.4'
N N 0.0061 0.0033 'International Tables Vol C Tables 4.2.6.8 and 6.1.1.4'
S S 0.1246 0.1234 'International Tables Vol C Tables 4.2.6.8 and 6.1.1.4'
Zn Zn 0.2839 1.4301 'International Tables Vol C Tables 4.2.6.8 and 6.1.1.4'

loop_
_geom_angle_atom_site_label_1
_geom_angle_atom_site_label_2
_geom_angle_atom_site_label_3
_geom_angle
S2 Zn1 S4 83.61(11)
Cl1 Zn1 S2 114.23(11)
Cl1 Zn1 S4 90.54(13)
Cl1 Zn1 N5 85.65(16)
N2 Zn1 S2 114.95(14)
N2 Zn1 Cl1 125.53(13)
N2 Zn1 S4 73.21(14)
N2 Zn1 N5 130.91(15)
N5 Zn1 S2 72.27(14)
N5 Zn1 S4 151.34(12)
N1 Zn1 S2 125.24(14)
N1 Zn1 Cl1 97.31(14)
N1 Zn1 S4 141.97(11)
N1 Zn1 N2 72.01(18)
N1 Zn1 N5 66.63(15)
C12 S2 Zn1 102.1(2)
C9 S4 Zn1 99.10(19)
C9 N4 C22 130.5(4)
N3 N2 Zn1 122.5(3)
C17 N2 Zn1 119.2(3)
C17 N2 N3 118.3(4)
N6 N5 Zn1 115.0(3)
C13 N5 Zn1 113.1(3)
C13 N5 N6 122.9(4)
N5 N6 C12 114.7(4)
C12 N7 C8 128.1(4)
N1 C6 C15 121.4(5)
N1 C6 C17 114.2(4)
C15 C6 C17 124.4(4)
C6 N1 Zn1 119.2(3)
C18 N1 Zn1 120.5(3)
C18 N1 C6 119.8(4)
C21 C8 N7 122.2(5)
C21 C8 C23 119.9(5)
C23 C8 N7 117.9(4)
N4 C9 S4 127.5(4)
N4 C9 N3 111.2(4)
N3 C9 S4 121.3(4)
N2 N3 C9 118.1(4)
N6 C12 S2 122.8(4)
N7 C12 S2 124.8(4)
N7 C12 N6 112.4(4)
N5 C13 C18 110.7(4)
N5 C13 C36 125.3(5)
C36 C13 C18 124.0(4)
C28 C14 C23 119.1(6)
C19 C15 C6 118.2(5)
C19 C16 C18 118.4(5)
N2 C17 C6 114.5(4)
N2 C17 C10 125.1(5)
C10 C17 C6 120.3(4)
N1 C18 C13 114.2(4)
N1 C18 C16 121.5(4)
C16 C18 C13 124.1(4)
C16 C19 C15 120.5(5)
C28 C20 C21 120.6(6)
C8 C21 C20 118.2(5)
C24 C22 N4 116.5(5)
C30 C22 N4 125.1(5)
C30 C22 C24 118.3(5)
C14 C23 C8 121.0(5)
C37 C24 C22 120.0(6)
C35 C25 C37 119.8(6)
C14 C28 C20 121.1(6)
C35 C30 C22 120.9(6)
C25 C35 C30 120.4(6)
C25 C37 C24 120.5(6)

loop_
_geom_bond_atom_site_label_1
_geom_bond_atom_site_label_2
_geom_bond_distance
Zn1 S2 2.458(3)
Zn1 Cl1 2.309(3)
Zn1 S4 2.631(3)
Zn1 N2 2.246(5)
Zn1 N5 2.425(5)
Zn1 N1 2.176(4)
S2 C12 1.693(5)
S4 C9 1.680(5)
N4 C9 1.342(6)
N4 C22 1.411(7)
N2 N3 1.376(6)
N2 C17 1.292(6)
N5 N6 1.375(6)
N5 C13 1.278(6)
N6 C12 1.378(6)
N7 C8 1.428(6)
N7 C12 1.344(6)
C6 N1 1.349(6)
C6 C15 1.402(7)
C6 C17 1.506(7)
N1 C18 1.346(6)
C8 C21 1.387(7)
C8 C23 1.407(7)
C9 N3 1.393(6)
C10 C17 1.501(7)
C13 C18 1.512(7)
C13 C36 1.494(7)
C14 C23 1.387(7)
C14 C28 1.355(8)
C15 C19 1.384(7)
C16 C18 1.398(7)
C16 C19 1.384(7)
C20 C21 1.403(8)
C20 C28 1.397(9)
C22 C24 1.395(7)
C22 C30 1.391(8)
C24 C37 1.388(9)
C25 C35 1.362(9)
C25 C37 1.384(10)
C30 C35 1.386(8)
